data_4076835
loop_
_publ_author_name
'Kautz, Jason A.'
'Kissounko, Denis A.'
'Kissounko, Natalia S.'
'Stone, F. Gordon A.'

_publ_section_title
;
 Molybdenum Complexes of an Eight-Electron-Donor Monocarbollide Ligand,
 Geometrically Constrained by Intramolecular Five-Membered-Ring Formation
;
_journal_issue 12
_journal_name_full Organometallics
_journal_page_first 2547
_journal_paper_doi 10.1021/om020103l
_journal_volume 21
_journal_year 2002
_chemical_formula_sum 'C10 H21 B10 Mo N O5'
_chemical_formula_weight 439.32
_chemical_name_systematic
;
 ?
;
_space_group_IT_number 14
_symmetry_cell_setting monoclinic
_symmetry_space_group_name_Hall '-P 2yn'
_symmetry_space_group_name_H-M 'P 1 21/n 1'
_atom_sites_solution_hydrogens geom
_atom_sites_solution_primary direct
_atom_sites_solution_secondary difmap
_audit_creation_method SHELXL-97
_cell_angle_alpha 90.00
_cell_angle_beta 92.100(6)
_cell_angle_gamma 90.00
_cell_formula_units_Z 4
_cell_length_a 13.3159(7)
_cell_length_b 9.8420(12)
_cell_length_c 15.0004(16)
_cell_measurement_reflns_used 25
_cell_measurement_temperature 295(2)
_cell_measurement_theta_max 24.0
_cell_measurement_theta_min 20.0
_cell_volume 1964.6(3)
_computing_cell_refinement 'Enraf-Nonius CAD4 (1989)'
_computing_data_collection 'Enraf-Nonius CAD4 (1989)'
_computing_data_reduction 'XCAD4 Siemens Software (Harms, 1993)'
_computing_molecular_graphics 'XP in SHELXTL-PC (Bruker, 1995)'
_computing_publication_material 'SHELXL-97 (Sheldrick, 1997)'
_computing_structure_refinement 'SHELXL-97 (Sheldrick, 1997)'
_computing_structure_solution 'SHELXS-97 (Sheldrick, 1997)'
_diffrn_ambient_temperature 295(2)
_diffrn_measured_fraction_theta_full 0.994
_diffrn_measured_fraction_theta_max 0.994
_diffrn_measurement_device_type 'Enraf-Nonius CAD4'
_diffrn_measurement_method \w-2\q
_diffrn_radiation_monochromator graphite
_diffrn_radiation_source 'fine-focus sealed tube'
_diffrn_radiation_type MoK\a
_diffrn_radiation_wavelength 0.71073
_diffrn_reflns_av_R_equivalents 0.0228
_diffrn_reflns_av_sigmaI/netI 0.0426
_diffrn_reflns_limit_h_max 17
_diffrn_reflns_limit_h_min 0
_diffrn_reflns_limit_k_max 12
_diffrn_reflns_limit_k_min 0
_diffrn_reflns_limit_l_max 19
_diffrn_reflns_limit_l_min -19
_diffrn_reflns_number 4728
_diffrn_reflns_theta_full 27.47
_diffrn_reflns_theta_max 27.47
_diffrn_reflns_theta_min 2.01
_diffrn_standards_decay_% 6.08
_diffrn_standards_interval_time 120
_diffrn_standards_number 3
_exptl_absorpt_coefficient_mu 0.687
_exptl_absorpt_correction_T_max 0.750
_exptl_absorpt_correction_T_min 0.701
_exptl_absorpt_correction_type semi-empirical
_exptl_crystal_colour 'dark red'
_exptl_crystal_density_diffrn 1.485
_exptl_crystal_density_method 'not measured'
_exptl_crystal_description 'irregular blocks'
_exptl_crystal_F_000 880
_exptl_crystal_size_max 0.33
_exptl_crystal_size_mid 0.33
_exptl_crystal_size_min 0.25
_refine_diff_density_max 0.372
_refine_diff_density_min -0.492
_refine_diff_density_rms 0.073
_refine_ls_extinction_method none
_refine_ls_goodness_of_fit_ref 1.032
_refine_ls_hydrogen_treatment mixed
_refine_ls_matrix_type full
_refine_ls_number_parameters 247
_refine_ls_number_reflns 4501
_refine_ls_number_restraints 0
_refine_ls_restrained_S_all 1.032
_refine_ls_R_factor_all 0.0595
_refine_ls_R_factor_gt 0.0356
_refine_ls_shift/su_max 0.001
_refine_ls_shift/su_mean 0.000
_refine_ls_structure_factor_coef Fsqd
_refine_ls_weighting_details 'w=1/[\s^2^(Fo^2^)+(0.0337P)^2^+0.7423P] where P=(Fo^2^+2Fc^2^)/3'
_refine_ls_weighting_scheme calc
_refine_ls_wR_factor_gt 0.0731
_refine_ls_wR_factor_ref 0.0814
_reflns_number_gt 3427
_reflns_number_total 4501
_reflns_threshold_expression >2sigma(I)
_cod_data_source_file om020103l.cif
_cod_data_source_block 2
_cod_depositor_comments
;
The following automatic conversions were performed:

'_symmetry_cell_setting' value 'Monoclinic' changed to 'monoclinic'
according to /home/saulius/struct/CIF-dictionaries/cif_core.dic
dictionary named 'cif_core.dic' version 2.4.1 from 2010-06-29.

Automatic conversion script
Id: cif_fix_values 1715 2011-07-08 13:25:40Z adriana 

The following automatic conversions were performed:

'_refine_ls_weighting_scheme' value 'calc
w=1/[\s^2^(Fo^2^)+(0.0337P)^2^+0.7423P] where P=(Fo^2^+2Fc^2^)/3' was
changed to 'calc'. New tag '_refine_ls_weighting_details' was
created. The value of the new tag was set to
'w=1/[\s^2^(Fo^2^)+(0.0337P)^2^+0.7423P] where P=(Fo^2^+2Fc^2^)/3'.

Automatic conversion script
Id: cif_fix_values 3143 2015-03-26 13:38:13Z robertas 
;
_cod_original_sg_symbol_H-M P2(1)/n
_cod_database_code 4076835

loop_
_symmetry_equiv_pos_as_xyz
'x, y, z'
'-x+1/2, y+1/2, -z+1/2'
'-x, -y, -z'
'x-1/2, -y-1/2, z-1/2'

loop_
_atom_site_label
_atom_site_type_symbol
_atom_site_fract_x
_atom_site_fract_y
_atom_site_fract_z
_atom_site_U_iso_or_equiv
_atom_site_adp_type
_atom_site_occupancy
_atom_site_calc_flag
_atom_site_refinement_flags
Mo Mo 0.795447(18) 0.10859(3) 0.111334(16) 0.02840(8) Uani 1 d .
C1 C 0.8817(2) 0.2837(3) 0.03663(19) 0.0310(6) Uani 1 d .
B2 B 0.7849(2) 0.3494(3) 0.0940(2) 0.0313(7) Uani 1 d .
H2 H 0.7914 0.3933 0.1614 0.038 Uiso 1 calc R
B3 B 0.6766(2) 0.2606(4) 0.0516(2) 0.0318(7) Uani 1 d .
B4 B 0.7144(2) 0.1340(4) -0.0289(2) 0.0347(8) Uani 1 d .
H4 H 0.6734 0.0392 -0.0436 0.042 Uiso 1 calc R
B5 B 0.8504(2) 0.1527(4) -0.0337(2) 0.0335(8) Uani 1 d .
H5 H 0.9009 0.0684 -0.0499 0.040 Uiso 1 calc R
B6 B 0.8372(3) 0.4378(4) 0.0038(2) 0.0387(8) Uani 1 d .
H6 H 0.8774 0.5344 0.0148 0.046 Uiso 1 calc R
B7 B 0.7059(3) 0.4255(4) 0.0094(2) 0.0397(9) Uani 1 d .
H7 H 0.6591 0.5146 0.0232 0.048 Uiso 1 calc R
B8 B 0.6643(3) 0.2959(4) -0.0649(2) 0.0385(8) Uani 1 d .
H8 H 0.5901 0.3012 -0.0996 0.046 Uiso 1 calc R
B9 B 0.7701(3) 0.2291(4) -0.1165(2) 0.0401(9) Uani 1 d .
H9 H 0.7654 0.1901 -0.1852 0.048 Uiso 1 calc R
B10 B 0.8768(3) 0.3169(4) -0.0749(2) 0.0372(8) Uani 1 d .
H10 H 0.9425 0.3348 -0.1156 0.045 Uiso 1 calc R
B11 B 0.7635(3) 0.4061(4) -0.0941(3) 0.0446(9) Uani 1 d .
H11 H 0.7546 0.4821 -0.1476 0.053 Uiso 1 calc R
C2 C 0.7782(3) 0.1494(3) 0.2426(2) 0.0437(8) Uani 1 d .
O2 O 0.7703(3) 0.1771(3) 0.31509(18) 0.0767(9) Uani 1 d .
C3 C 0.6725(2) 0.0039(3) 0.1354(2) 0.0444(8) Uani 1 d .
O3 O 0.59988(19) -0.0552(3) 0.1479(2) 0.0725(9) Uani 1 d .
C4 C 0.8324(3) -0.0831(3) 0.0770(2) 0.0435(8) Uani 1 d .
O4 O 0.8489(2) -0.1875(3) 0.0511(2) 0.0784(10) Uani 1 d .
N N 0.98229(18) 0.2860(3) 0.07791(18) 0.0371(6) Uani 1 d .
H H 1.022(3) 0.340(4) 0.058(2) 0.045 Uiso 1 d .
C5 C 1.0114(2) 0.1961(3) 0.1380(2) 0.0374(7) Uani 1 d .
O5 O 0.95152(15) 0.1075(2) 0.16447(14) 0.0432(5) Uani 1 d .
C6 C 1.1171(2) 0.1999(4) 0.1753(2) 0.0584(11) Uani 1 d .
H6A H 1.1527 0.2730 0.1483 0.088 Uiso 0.50 calc PR
H6B H 1.1498 0.1154 0.1629 0.088 Uiso 0.50 calc PR
H6C H 1.1165 0.2136 0.2386 0.088 Uiso 0.50 calc PR
H6D H 1.1266 0.1283 0.2182 0.088 Uiso 0.50 calc PR
H6E H 1.1296 0.2859 0.2037 0.088 Uiso 0.50 calc PR
H6F H 1.1628 0.1878 0.1279 0.088 Uiso 0.50 calc PR
O6 O 0.57686(15) 0.2625(2) 0.09953(15) 0.0413(5) Uani 1 d .
C7 C 0.4796(2) 0.2306(5) 0.0574(3) 0.0616(11) Uani 1 d .
H7A H 0.4782 0.1385 0.0344 0.074 Uiso 1 calc R
H7B H 0.4631 0.2932 0.0091 0.074 Uiso 1 calc R
C8 C 0.4088(3) 0.2468(5) 0.1324(3) 0.0721(13) Uani 1 d .
H8A H 0.3428 0.2752 0.1100 0.087 Uiso 1 calc R
H8B H 0.4022 0.1623 0.1649 0.087 Uiso 1 calc R
C9 C 0.4559(3) 0.3537(5) 0.1905(3) 0.0664(12) Uani 1 d .
H9A H 0.4361 0.4435 0.1697 0.080 Uiso 1 calc R
H9B H 0.4359 0.3431 0.2516 0.080 Uiso 1 calc R
C10 C 0.5643(3) 0.3348(5) 0.1842(3) 0.0705(13) Uani 1 d .
H10A H 0.5909 0.2816 0.2340 0.085 Uiso 1 calc R
H10B H 0.5985 0.4218 0.1838 0.085 Uiso 1 calc R

loop_
_atom_site_aniso_label
_atom_site_aniso_U_11
_atom_site_aniso_U_22
_atom_site_aniso_U_33
_atom_site_aniso_U_23
_atom_site_aniso_U_13
_atom_site_aniso_U_12
Mo 0.02582(12) 0.02760(13) 0.03185(13) 0.00003(12) 0.00211(9) 0.00048(12)
C1 0.0236(14) 0.0351(16) 0.0341(16) 0.0031(13) -0.0004(12) -0.0029(12)
B2 0.0312(17) 0.0291(17) 0.0336(18) -0.0016(13) 0.0024(14) 0.0019(14)
B3 0.0249(16) 0.0366(19) 0.0338(18) -0.0037(15) 0.0020(13) 0.0026(14)
B4 0.0278(16) 0.042(2) 0.0342(17) -0.0063(15) 0.0003(13) 0.0013(14)
B5 0.0275(16) 0.0382(19) 0.0349(18) -0.0032(15) 0.0035(14) 0.0020(14)
B6 0.0387(19) 0.0339(18) 0.043(2) 0.0059(16) 0.0036(16) 0.0009(16)
B7 0.0371(19) 0.039(2) 0.043(2) 0.0049(16) 0.0024(16) 0.0087(16)
B8 0.0303(18) 0.049(2) 0.0357(19) 0.0046(17) -0.0030(14) 0.0071(16)
B9 0.0343(19) 0.055(2) 0.0310(18) 0.0004(17) 0.0011(15) 0.0012(17)
B10 0.0329(18) 0.047(2) 0.0321(18) 0.0072(16) 0.0029(14) 0.0004(16)
B11 0.039(2) 0.054(2) 0.040(2) 0.0140(19) -0.0028(16) 0.0081(18)
C2 0.053(2) 0.0332(17) 0.045(2) 0.0022(15) 0.0103(16) -0.0006(15)
O2 0.130(3) 0.0585(17) 0.0432(16) -0.0066(14) 0.0216(16) 0.0003(19)
C3 0.0393(18) 0.0362(18) 0.058(2) 0.0039(16) 0.0045(16) -0.0002(15)
O3 0.0448(15) 0.0645(18) 0.109(2) 0.0163(17) 0.0077(15) -0.0176(14)
C4 0.0454(19) 0.0335(19) 0.053(2) 0.0052(15) 0.0180(16) 0.0016(14)
O4 0.100(2) 0.0369(15) 0.102(2) -0.0050(15) 0.0497(19) 0.0097(15)
N 0.0242(13) 0.0479(17) 0.0390(15) 0.0082(13) -0.0013(11) -0.0061(12)
C5 0.0284(15) 0.052(2) 0.0321(16) -0.0047(15) -0.0007(12) -0.0028(14)
O5 0.0317(11) 0.0534(14) 0.0439(12) 0.0119(12) -0.0060(9) -0.0021(11)
C6 0.0341(18) 0.087(3) 0.053(2) 0.012(2) -0.0154(16) -0.011(2)
O6 0.0252(11) 0.0530(14) 0.0461(13) -0.0073(11) 0.0041(9) 0.0026(10)
C7 0.0280(17) 0.086(3) 0.070(3) -0.019(2) -0.0020(17) -0.0021(19)
C8 0.038(2) 0.085(3) 0.095(3) -0.011(3) 0.024(2) -0.009(2)
C9 0.048(2) 0.075(3) 0.078(3) -0.012(2) 0.023(2) 0.004(2)
C10 0.044(2) 0.106(4) 0.062(3) -0.033(3) 0.0172(19) 0.000(2)

loop_
_atom_type_symbol
_atom_type_description
_atom_type_scat_dispersion_real
_atom_type_scat_dispersion_imag
_atom_type_scat_source
C C 0.0033 0.0016 'International Tables Vol C Tables 4.2.6.8 and 6.1.1.4'
H H 0.0000 0.0000 'International Tables Vol C Tables 4.2.6.8 and 6.1.1.4'
B B 0.0013 0.0007 'International Tables Vol C Tables 4.2.6.8 and 6.1.1.4'
N N 0.0061 0.0033 'International Tables Vol C Tables 4.2.6.8 and 6.1.1.4'
O O 0.0106 0.0060 'International Tables Vol C Tables 4.2.6.8 and 6.1.1.4'
Mo Mo -1.6832 0.6857 'International Tables Vol C Tables 4.2.6.8 and 6.1.1.4'

loop_
_geom_angle_atom_site_label_1
_geom_angle_atom_site_label_2
_geom_angle_atom_site_label_3
_geom_angle
_geom_angle_publ_flag
C3 Mo C4 76.77(13) y
C3 Mo C2 78.60(14) y
C4 Mo C2 117.95(13) y
C3 Mo O5 135.13(12) y
C4 Mo O5 81.49(12) y
C2 Mo O5 77.78(11) y
C3 Mo B3 81.38(13) y
C4 Mo B3 131.99(14) y
C2 Mo B3 98.43(13) y
O5 Mo B3 139.58(10) y
C3 Mo B4 82.11(13) y
C4 Mo B4 88.83(13) y
C2 Mo B4 141.72(13) y
O5 Mo B4 136.42(10) y
B3 Mo B4 45.79(12) ?
C3 Mo B5 123.41(13) y
C4 Mo B5 81.40(13) y
C2 Mo B5 155.08(12) y
O5 Mo B5 90.80(10) y
B3 Mo B5 75.94(12) ?
B4 Mo B5 45.65(11) ?
C3 Mo C1 151.85(12) y
C4 Mo C1 115.51(12) y
C2 Mo C1 112.82(12) y
O5 Mo C1 72.99(9) y
B3 Mo C1 71.72(11) ?
B4 Mo C1 73.35(11) ?
B5 Mo C1 42.27(11) ?
C3 Mo B2 119.42(12) y
C4 Mo B2 155.88(12) y
C2 Mo B2 84.32(12) y
O5 Mo B2 95.45(10) y
B3 Mo B2 44.39(11) ?
B4 Mo B2 76.88(12) ?
B5 Mo B2 74.70(12) ?
C1 Mo B2 41.91(10) ?
N C1 B6 114.6(2) ?
N C1 B2 118.7(2) y
B6 C1 B2 62.87(19) ?
N C1 B10 114.6(2) ?
B6 C1 B10 62.8(2) ?
B2 C1 B10 114.9(2) ?
N C1 B5 118.3(2) y
B6 C1 B5 114.9(2) ?
B2 C1 B5 115.3(2) ?
B10 C1 B5 62.5(2) ?
N C1 Mo 105.32(18) y
B6 C1 Mo 128.08(19) ?
B2 C1 Mo 69.48(15) ?
B10 C1 Mo 126.9(2) ?
B5 C1 Mo 68.44(15) ?
C1 B2 B6 58.33(19) ?
C1 B2 B7 103.7(2) ?
B6 B2 B7 59.2(2) ?
C1 B2 B3 104.5(2) ?
B6 B2 B3 107.6(2) ?
B7 B2 B3 60.2(2) ?
C1 B2 Mo 68.61(15) ?
B6 B2 Mo 123.2(2) ?
B7 B2 Mo 121.7(2) ?
B3 B2 Mo 66.18(16) ?
O6 B3 B8 114.0(2) ?
O6 B3 B2 122.0(2) ?
B8 B3 B2 107.4(2) ?
O6 B3 B7 111.1(2) ?
B8 B3 B7 59.4(2) ?
B2 B3 B7 59.84(19) ?
O6 B3 B4 125.8(3) ?
B8 B3 B4 60.05(19) ?
B2 B3 B4 109.4(2) ?
B7 B3 B4 108.5(2) ?
O6 B3 Mo 114.5(2) y
B8 B3 Mo 122.6(2) ?
B2 B3 Mo 69.43(15) ?
B7 B3 Mo 124.3(2) ?
B4 B3 Mo 67.37(15) ?
B9 B4 B8 58.6(2) ?
B9 B4 B3 105.1(3) ?
B8 B4 B3 58.98(19) ?
B9 B4 B5 58.76(19) ?
B8 B4 B5 104.9(2) ?
B3 B4 B5 104.9(2) ?
B9 B4 Mo 121.6(2) ?
B8 B4 Mo 121.1(2) ?
B3 B4 Mo 66.84(15) ?
B5 B4 Mo 67.70(15) ?
C1 B5 B10 58.64(19) ?
C1 B5 B9 103.8(3) ?
B10 B5 B9 59.4(2) ?
C1 B5 B4 105.8(2) ?
B10 B5 B4 108.4(2) ?
B9 B5 B4 59.79(19) ?
C1 B5 Mo 69.30(15) ?
B10 B5 Mo 124.2(2) ?
B9 B5 Mo 121.5(2) ?
B4 B5 Mo 66.64(15) ?
C1 B6 B7 105.2(3) ?
C1 B6 B11 105.1(3) ?
B7 B6 B11 60.2(2) ?
C1 B6 B10 58.86(19) ?
B7 B6 B10 107.9(3) ?
B11 B6 B10 59.7(2) ?
C1 B6 B2 58.80(18) ?
B7 B6 B2 60.7(2) ?
B11 B6 B2 109.1(3) ?
B10 B6 B2 108.3(3) ?
B6 B7 B11 60.1(2) ?
B6 B7 B8 108.0(3) ?
B11 B7 B8 60.3(2) ?
B6 B7 B2 60.1(2) ?
B11 B7 B2 108.4(2) ?
B8 B7 B2 108.0(3) ?
B6 B7 B3 108.0(2) ?
B11 B7 B3 108.6(3) ?
B8 B7 B3 60.1(2) ?
B2 B7 B3 59.92(19) ?
B9 B8 B7 108.0(3) ?
B9 B8 B11 60.3(2) ?
B7 B8 B11 59.8(2) ?
B9 B8 B3 108.2(2) ?
B7 B8 B3 60.5(2) ?
B11 B8 B3 108.6(3) ?
B9 B8 B4 60.5(2) ?
B7 B8 B4 110.1(2) ?
B11 B8 B4 110.0(2) ?
B3 B8 B4 60.97(19) ?
B10 B9 B8 108.1(3) ?
B10 B9 B11 59.7(2) ?
B8 B9 B11 60.3(2) ?
B10 B9 B5 60.1(2) ?
B8 B9 B5 108.8(2) ?
B11 B9 B5 108.4(3) ?
B10 B9 B4 110.3(2) ?
B8 B9 B4 60.9(2) ?
B11 B9 B4 110.4(3) ?
B5 B9 B4 61.44(19) ?
C1 B10 B9 104.8(2) ?
C1 B10 B11 105.0(2) ?
B9 B10 B11 60.7(2) ?
C1 B10 B6 58.38(19) ?
B9 B10 B6 108.1(3) ?
B11 B10 B6 60.0(2) ?
C1 B10 B5 58.83(19) ?
B9 B10 B5 60.5(2) ?
B11 B10 B5 109.5(3) ?
B6 B10 B5 108.2(2) ?
B10 B11 B6 60.3(2) ?
B10 B11 B7 107.9(3) ?
B6 B11 B7 59.7(2) ?
B10 B11 B9 59.6(2) ?
B6 B11 B9 107.5(3) ?
B7 B11 B9 107.4(3) ?
B10 B11 B8 107.2(3) ?
B6 B11 B8 107.4(3) ?
B7 B11 B8 59.9(2) ?
B9 B11 B8 59.4(2) ?
O2 C2 Mo 177.2(3) y
O3 C3 Mo 178.4(3) y
O4 C4 Mo 174.0(3) y
H N C5 121(2) y
H N C1 117(2) y
C5 N C1 121.7(3) y
O5 C5 N 120.7(3) y
O5 C5 C6 119.9(3) y
N C5 C6 119.4(3) ?
C5 O5 Mo 119.00(19) y
C7 O6 C10 110.6(2) ?
C7 O6 B3 124.5(2) ?
C10 O6 B3 122.6(2) ?
O6 C7 C8 103.0(3) ?
C9 C8 C7 104.5(3) ?
C10 C9 C8 105.6(3) ?
C9 C10 O6 105.1(3) ?

loop_
_geom_bond_atom_site_label_1
_geom_bond_atom_site_label_2
_geom_bond_distance
_geom_bond_publ_flag
Mo C3 1.979(3) y
Mo C4 2.022(3) y
Mo C2 2.031(3) y
Mo O5 2.198(2) y
Mo B3 2.333(3) y
Mo B4 2.342(3) y
Mo B5 2.361(3) y
Mo C1 2.374(3) y
Mo B2 2.388(3) y
C1 N 1.455(3) y
C1 B6 1.695(5) ?
C1 B2 1.703(4) ?
C1 B10 1.704(4) ?
C1 B5 1.707(4) ?
B2 B6 1.772(5) ?
B2 B7 1.783(5) ?
B2 B3 1.784(5) ?
B3 O6 1.533(4) y
B3 B8 1.783(5) ?
B3 B7 1.790(5) ?
B3 B4 1.819(5) ?
B4 B9 1.795(5) ?
B4 B8 1.803(5) ?
B4 B5 1.825(5) ?
B5 B10 1.770(5) ?
B5 B9 1.776(5) ?
B6 B7 1.757(5) ?
B6 B11 1.764(5) ?
B6 B10 1.770(5) ?
B7 B11 1.767(5) ?
B7 B8 1.770(5) ?
B8 B9 1.760(5) ?
B8 B11 1.777(5) ?
B9 B10 1.757(5) ?
B9 B11 1.776(6) ?
B10 B11 1.759(5) ?
C2 O2 1.130(4) y
C3 O3 1.149(4) y
C4 O4 1.123(4) y
N H 0.81(3) y
N C5 1.311(4) y
C5 O5 1.256(4) y
C5 C6 1.495(4) ?
O6 C7 1.455(4) ?
O6 C10 1.471(4) ?
C7 C8 1.503(5) ?
C8 C9 1.490(6) ?
C9 C10 1.462(5) ?
